data_7019380
loop_
_publ_author_name
'Sun, Ya-Guang'
'Xiong, Gang'
'Guo, Mei-Yan'
'Ding, Fu'
'Wang, Shu-Ju'
'Smet, Philippe F.'
'Poelman, Dirk'
'Gao, En-Jun'
'Verpoort, Francis'

_publ_section_title
;
 Hydrothermal synthesis, crystal structure and properties of Ni(ii)-4f
 complexes based on 1H-benzimidazole-5,6-dicarboxylic acid.
;
_journal_issue 25
_journal_name_full 'Dalton transactions (Cambridge, England : 2003)'
_journal_page_first 7670
_journal_page_last 7680
_journal_paper_doi 10.1039/c2dt30277b
_journal_volume 41
_journal_year 2012
_chemical_formula_sum 'C18 H22 Gd2 N4 Ni O24 S2'
_chemical_formula_weight 1115.73
_chemical_name_systematic
;
?
;
_space_group_IT_number 15
_symmetry_cell_setting monoclinic
_symmetry_space_group_name_Hall '-C 2yc'
_symmetry_space_group_name_H-M 'C 1 2/c 1'
_atom_sites_solution_hydrogens geom
_atom_sites_solution_primary direct
_atom_sites_solution_secondary difmap
_audit_creation_method SHELXL-97
_cell_angle_alpha 90.00
_cell_angle_beta 102.23(3)
_cell_angle_gamma 90.00
_cell_formula_units_Z 4
_cell_length_a 22.339(4)
_cell_length_b 8.7332(17)
_cell_length_c 15.413(3)
_cell_measurement_reflns_used 3470
_cell_measurement_temperature 293(2)
_cell_measurement_theta_max 27.9
_cell_measurement_theta_min 2.51
_cell_volume 2938.7(10)
_computing_structure_refinement 'SHELXL-97 (Sheldrick, 1997)'
_computing_structure_solution 'SHELXS-97 (Sheldrick, 1990)'
_diffrn_ambient_temperature 293(2)
_diffrn_detector_area_resol_mean 0
_diffrn_measured_fraction_theta_full 0.988
_diffrn_measured_fraction_theta_max 0.988
_diffrn_measurement_device_type 'rigaku saturn'
_diffrn_measurement_method '\w scans'
_diffrn_radiation_monochromator confocal
_diffrn_radiation_source 'rotating anode'
_diffrn_radiation_type MoK\a
_diffrn_radiation_wavelength 0.71073
_diffrn_reflns_av_R_equivalents 0.0322
_diffrn_reflns_av_sigmaI/netI 0.0318
_diffrn_reflns_limit_h_max 27
_diffrn_reflns_limit_h_min -29
_diffrn_reflns_limit_k_max 11
_diffrn_reflns_limit_k_min -11
_diffrn_reflns_limit_l_max 16
_diffrn_reflns_limit_l_min -20
_diffrn_reflns_number 11798
_diffrn_reflns_theta_full 27.90
_diffrn_reflns_theta_max 27.90
_diffrn_reflns_theta_min 2.51
_diffrn_standards_decay_% 0
_diffrn_standards_interval_count 0
_diffrn_standards_interval_time 0
_diffrn_standards_number 0
_exptl_absorpt_coefficient_mu 5.351
_exptl_absorpt_correction_T_max 0.4141
_exptl_absorpt_correction_T_min 0.4141
_exptl_absorpt_correction_type multi-scan
_exptl_absorpt_process_details SADABS
_exptl_crystal_colour GREEN
_exptl_crystal_density_diffrn 2.522
_exptl_crystal_density_method 'not measured'
_exptl_crystal_description BLOCK
_exptl_crystal_F_000 2152
_exptl_crystal_size_max 0.20
_exptl_crystal_size_mid 0.20
_exptl_crystal_size_min 0.20
_refine_diff_density_max 1.716
_refine_diff_density_min -1.321
_refine_diff_density_rms 0.164
_refine_ls_extinction_coef 0.00132(7)
_refine_ls_extinction_expression Fc^*^=kFc[1+0.001xFc^2^\l^3^/sin(2\q)]^-1/4^
_refine_ls_extinction_method SHELXL
_refine_ls_goodness_of_fit_ref 1.091
_refine_ls_hydrogen_treatment mixed
_refine_ls_matrix_type full
_refine_ls_number_parameters 235
_refine_ls_number_reflns 3470
_refine_ls_number_restraints 6
_refine_ls_restrained_S_all 1.121
_refine_ls_R_factor_all 0.0329
_refine_ls_R_factor_gt 0.0287
_refine_ls_shift/su_max 0.002
_refine_ls_shift/su_mean 0.000
_refine_ls_structure_factor_coef Fsqd
_refine_ls_weighting_details 'calc w=1/[\s^2^(Fo^2^)+(0.0380P)^2^+5.8275P] where P=(Fo^2^+2Fc^2^)/3'
_refine_ls_weighting_scheme calc
_refine_ls_wR_factor_gt 0.0670
_refine_ls_wR_factor_ref 0.0694
_reflns_number_gt 3069
_reflns_number_total 3470
_reflns_threshold_expression >2sigma(I)
_cod_data_source_file c2dt30277b.txt
_cod_data_source_block 4
_cod_depositor_comments
;
The following automatic conversions were performed:

'_exptl_absorpt_correction_type' value 'MULTI-SCAN' changed to
'multi-scan' according to
/home/saulius/struct/CIF-dictionaries/cif_core.dic dictionary named
'cif_core.dic' version 2.4.1 from 2010-06-29.

Automatic conversion script
Id: cif_fix_values 1891 2012-01-12 08:04:46Z andrius 
;
_cod_original_sg_symbol_H-M C2/c
_cod_database_code 7019380

loop_
_symmetry_equiv_pos_as_xyz
'x, y, z'
'-x, y, -z+1/2'
'x+1/2, y+1/2, z'
'-x+1/2, y+1/2, -z+1/2'
'-x, -y, -z'
'x, -y, z-1/2'
'-x+1/2, -y+1/2, -z'
'x+1/2, -y+1/2, z-1/2'

loop_
_atom_site_label
_atom_site_type_symbol
_atom_site_fract_x
_atom_site_fract_y
_atom_site_fract_z
_atom_site_U_iso_or_equiv
_atom_site_adp_type
_atom_site_occupancy
_atom_site_symmetry_multiplicity
_atom_site_calc_flag
_atom_site_refinement_flags
O13 O 0.73804(19) -0.1290(4) 0.8931(4) 0.0788(19) Uani 1 1 d U
H13A H 0.7145 -0.1778 0.8517 0.095 Uiso 1 1 d R
H13B H 0.7582 -0.1769 0.9379 0.095 Uiso 1 1 d R
O4 O 0.68814(17) -0.1485(3) 0.64125(19) 0.0292(8) Uani 1 1 d .
O3 O 0.70303(13) -0.1201(4) 0.50542(19) 0.0283(8) Uani 1 1 d .
C1 C 0.67657(18) -0.0795(5) 0.5671(2) 0.0188(8) Uani 1 1 d .
Gd1 Gd 0.747077(8) 0.14358(2) 0.882898(11) 0.01186(9) Uani 1 1 d .
S1 S 0.85054(4) 0.03587(11) 1.08618(6) 0.0144(2) Uani 1 1 d .
O2 O 0.64571(16) 0.0676(4) 0.78218(18) 0.0327(8) Uani 1 1 d .
N1 N 0.50036(14) 0.2046(4) 0.3841(2) 0.0146(6) Uani 1 1 d .
C9 C 0.66131(18) 0.1215(4) 0.7154(2) 0.0128(7) Uani 1 1 d .
O12 O 0.81765(16) 0.0228(4) 0.80282(19) 0.0336(8) Uani 1 1 d .
H12A H 0.8058 -0.0002 0.7483 0.040 Uiso 1 1 d R
H12B H 0.8542 0.0038 0.8296 0.040 Uiso 1 1 d R
O6 O 0.83218(15) -0.1181(4) 1.1024(3) 0.0336(8) Uani 1 1 d .
C8 C 0.61806(17) 0.1251(4) 0.6272(2) 0.0119(7) Uani 1 1 d .
C4 C 0.54450(17) 0.1629(4) 0.4589(3) 0.0137(8) Uani 1 1 d .
O1 O 0.71251(14) 0.1824(5) 0.7225(2) 0.0392(10) Uani 1 1 d .
O5 O 0.83440(13) 0.0701(5) 0.99054(19) 0.0390(10) Uani 1 1 d .
C5 C 0.46222(17) 0.2951(5) 0.4150(3) 0.0171(8) Uani 1 1 d .
H5 H 0.4276 0.3386 0.3792 0.020 Uiso 1 1 calc R
O7 O 0.81969(19) 0.1436(4) 1.1348(2) 0.0393(10) Uani 1 1 d .
C6 C 0.53084(16) 0.2357(4) 0.5332(2) 0.0127(7) Uani 1 1 d .
C2 C 0.62996(16) 0.0430(5) 0.5529(2) 0.0137(8) Uani 1 1 d .
O8 O 0.91679(13) 0.0503(5) 1.1174(2) 0.0476(12) Uani 1 1 d .
C3 C 0.59399(17) 0.0631(5) 0.4686(2) 0.0155(8) Uani 1 1 d .
H2 H 0.6027 0.0113 0.4200 0.019 Uiso 1 1 calc R
C7 C 0.56809(16) 0.2215(4) 0.6178(2) 0.0126(7) Uani 1 1 d .
H47 H 0.5596 0.2748 0.6660 0.015 Uiso 1 1 calc R
Ni1 Ni 0.5000 0.20175(8) 0.2500 0.01241(15) Uani 1 2 d S
O10 O 0.40659(12) 0.2140(4) 0.22738(18) 0.0207(6) Uani 1 1 d .
H10A H 0.3854 0.1325 0.2223 0.025 Uiso 1 1 d R
H10B H 0.3890 0.3008 0.2232 0.025 Uiso 1 1 d R
O9 O 0.5000 0.4379(5) 0.2500 0.0335(12) Uani 1 2 d S
H9 H 0.5238 0.4692 0.2944 0.050 Uiso 0.50 1 calc PR
O11 O 0.5000 -0.0370(5) 0.2500 0.0467(15) Uani 1 2 d S
H11 H 0.4965 -0.0683 0.1990 0.070 Uiso 0.50 1 calc PR
N2 N 0.47814(15) 0.3180(4) 0.5027(2) 0.0164(7) Uani 1 1 d .
H2A H 0.4590 0.3736 0.5340 0.020 Uiso 1 1 calc R

loop_
_atom_site_aniso_label
_atom_site_aniso_U_11
_atom_site_aniso_U_22
_atom_site_aniso_U_33
_atom_site_aniso_U_23
_atom_site_aniso_U_13
_atom_site_aniso_U_12
O13 0.037(2) 0.021(2) 0.190(6) 0.033(3) 0.051(3) 0.0075(16)
O4 0.045(2) 0.0261(18) 0.0105(14) -0.0040(11) -0.0078(13) 0.0236(14)
O3 0.0144(14) 0.051(2) 0.0157(15) -0.0176(13) -0.0048(12) 0.0144(14)
C1 0.0195(19) 0.022(2) 0.0114(18) -0.0119(16) -0.0033(15) 0.0057(16)
Gd1 0.01225(11) 0.01371(12) 0.00778(12) 0.00274(6) -0.00201(7) -0.00502(6)
S1 0.0093(4) 0.0221(5) 0.0105(4) 0.0045(3) -0.0009(3) -0.0038(3)
O2 0.050(2) 0.035(2) 0.0107(14) 0.0023(13) 0.0007(14) -0.0261(17)
N1 0.0132(15) 0.0155(16) 0.0130(15) 0.0024(12) -0.0014(12) 0.0044(12)
C9 0.0187(18) 0.0114(19) 0.0094(18) -0.0020(13) 0.0057(14) 0.0050(14)
O12 0.053(2) 0.032(2) 0.0160(15) -0.0099(13) 0.0084(14) -0.0033(16)
O6 0.0251(17) 0.0148(16) 0.053(2) 0.0041(14) -0.0103(15) -0.0034(13)
C8 0.0114(17) 0.0132(19) 0.0117(18) 0.0034(13) 0.0037(14) 0.0002(13)
C4 0.0111(17) 0.017(2) 0.0123(18) 0.0036(14) 0.0002(14) 0.0000(14)
O1 0.0121(15) 0.094(3) 0.0111(15) 0.0072(16) 0.0015(12) -0.0113(17)
O5 0.0105(14) 0.094(3) 0.0115(15) 0.0193(17) -0.0006(11) 0.0046(17)
C5 0.0133(17) 0.019(2) 0.0170(19) 0.0004(15) -0.0015(15) 0.0033(15)
O7 0.064(3) 0.0274(19) 0.0141(16) -0.0085(12) -0.0186(16) 0.0276(17)
C6 0.0116(16) 0.0120(19) 0.0143(18) 0.0019(14) 0.0022(14) 0.0008(14)
C2 0.0115(16) 0.019(2) 0.0107(17) 0.0008(14) 0.0036(14) 0.0041(14)
O8 0.0120(15) 0.088(3) 0.0356(19) 0.043(2) -0.0116(13) -0.0182(17)
C3 0.0144(17) 0.018(2) 0.0138(18) 0.0000(15) 0.0031(14) 0.0033(15)
C7 0.0130(17) 0.014(2) 0.0113(17) 0.0001(14) 0.0037(14) 0.0021(14)
Ni1 0.0126(3) 0.0110(3) 0.0120(3) 0.000 -0.0011(3) 0.000
O10 0.0147(13) 0.0229(16) 0.0227(15) -0.0056(12) 0.0002(11) -0.0040(12)
O9 0.041(3) 0.015(2) 0.030(3) 0.000 -0.026(2) 0.000
O11 0.103(5) 0.011(2) 0.043(3) 0.000 0.053(3) 0.000
N2 0.0157(16) 0.0162(17) 0.0164(16) -0.0020(13) 0.0013(13) 0.0059(13)

loop_
_atom_type_symbol
_atom_type_description
_atom_type_scat_dispersion_real
_atom_type_scat_dispersion_imag
_atom_type_scat_source
C C 0.0033 0.0016 'International Tables Vol C Tables 4.2.6.8 and 6.1.1.4'
H H 0.0000 0.0000 'International Tables Vol C Tables 4.2.6.8 and 6.1.1.4'
Gd Gd -0.1653 3.9035 'International Tables Vol C Tables 4.2.6.8 and 6.1.1.4'
Ni Ni 0.3393 1.1124 'International Tables Vol C Tables 4.2.6.8 and 6.1.1.4'
N N 0.0061 0.0033 'International Tables Vol C Tables 4.2.6.8 and 6.1.1.4'
O O 0.0106 0.0060 'International Tables Vol C Tables 4.2.6.8 and 6.1.1.4'
S S 0.1246 0.1234 'International Tables Vol C Tables 4.2.6.8 and 6.1.1.4'

loop_
_geom_angle_atom_site_label_1
_geom_angle_atom_site_label_2
_geom_angle_atom_site_label_3
_geom_angle
_geom_angle_site_symmetry_1
_geom_angle_site_symmetry_3
Gd1 O13 H13A 119.7 . .
Gd1 O13 H13B 120.3 . .
H13A O13 H13B 120.0 . .
C1 O4 Gd1 103.6(3) . 4_646
C1 O3 Gd1 168.3(3) . 6
C1 O3 Gd1 86.1(3) . 4_646
Gd1 O3 Gd1 104.88(10) 6 4_646
O4 C1 O3 120.1(4) . .
O4 C1 C2 118.7(3) . .
O3 C1 C2 121.1(4) . .
O4 C1 Gd1 51.9(2) . 4_646
O3 C1 Gd1 68.5(2) . 4_646
C2 C1 Gd1 168.0(3) . 4_646
O3 Gd1 O7 78.28(13) 6_556 7_657
O3 Gd1 O5 80.43(10) 6_556 .
O7 Gd1 O5 134.50(13) 7_657 .
O3 Gd1 O13 78.59(16) 6_556 .
O7 Gd1 O13 136.80(14) 7_657 .
O5 Gd1 O13 75.70(17) . .
O3 Gd1 O4 124.59(11) 6_556 4_656
O7 Gd1 O4 76.91(15) 7_657 4_656
O5 Gd1 O4 83.06(12) . 4_656
O13 Gd1 O4 145.45(14) . 4_656
O3 Gd1 O12 143.75(11) 6_556 .
O7 Gd1 O12 137.90(12) 7_657 .
O5 Gd1 O12 73.27(11) . .
O13 Gd1 O12 71.11(14) . .
O4 Gd1 O12 76.88(12) 4_656 .
O3 Gd1 O1 137.47(10) 6_556 .
O7 Gd1 O1 73.66(12) 7_657 .
O5 Gd1 O1 141.36(11) . .
O13 Gd1 O1 100.99(18) . .
O4 Gd1 O1 79.08(11) 4_656 .
O12 Gd1 O1 69.43(11) . .
O3 Gd1 O2 89.86(10) 6_556 .
O7 Gd1 O2 71.12(12) 7_657 .
O5 Gd1 O2 148.34(14) . .
O13 Gd1 O2 72.85(15) . .
O4 Gd1 O2 126.16(10) 4_656 .
O12 Gd1 O2 99.52(11) . .
O1 Gd1 O2 51.11(10) . .
O3 Gd1 O3 75.12(11) 6_556 4_656
O7 Gd1 O3 69.28(11) 7_657 4_656
O5 Gd1 O3 66.56(12) . 4_656
O13 Gd1 O3 136.75(16) . 4_656
O4 Gd1 O3 49.86(10) 4_656 4_656
O12 Gd1 O3 114.79(11) . 4_656
O1 Gd1 O3 121.58(12) . 4_656
O2 Gd1 O3 139.69(11) . 4_656
O3 Gd1 C1 100.41(11) 6_556 4_656
O7 Gd1 C1 72.71(13) 7_657 4_656
O5 Gd1 C1 72.28(13) . 4_656
O13 Gd1 C1 147.63(14) . 4_656
O4 Gd1 C1 24.57(11) 4_656 4_656
O12 Gd1 C1 94.95(12) . 4_656
O1 Gd1 C1 100.95(12) . 4_656
O2 Gd1 C1 139.36(11) . 4_656
O3 Gd1 C1 25.35(10) 4_656 4_656
O3 Gd1 Gd1 41.46(8) 6_556 7_657
O7 Gd1 Gd1 68.97(8) 7_657 7_657
O5 Gd1 Gd1 68.42(9) . 7_657
O13 Gd1 Gd1 112.68(15) . 7_657
O4 Gd1 Gd1 83.34(8) 4_656 7_657
O12 Gd1 Gd1 138.57(8) . 7_657
O1 Gd1 Gd1 141.38(10) . 7_657
O2 Gd1 Gd1 121.40(8) . 7_657
O3 Gd1 Gd1 33.67(6) 4_656 7_657
C1 Gd1 Gd1 58.97(8) 4_656 7_657
O6 S1 O8 109.2(2) . .
O6 S1 O7 109.2(2) . .
O8 S1 O7 109.3(2) . .
O6 S1 O5 110.2(2) . .
O8 S1 O5 109.15(18) . .
O7 S1 O5 109.9(2) . .
C9 O2 Gd1 92.1(2) . .
C5 N1 C4 104.7(3) . .
C5 N1 Ni1 120.1(3) . .
C4 N1 Ni1 132.5(3) . .
O1 C9 O2 120.1(4) . .
O1 C9 C8 118.4(3) . .
O2 C9 C8 121.3(4) . .
Gd1 O12 H12A 120.2 . .
Gd1 O12 H12B 119.8 . .
H12A O12 H12B 120.0 . .
C7 C8 C2 120.5(3) . .
C7 C8 C9 117.4(3) . .
C2 C8 C9 121.8(3) . .
C3 C4 N1 131.1(4) . .
C3 C4 C6 120.2(3) . .
N1 C4 C6 108.6(3) . .
C9 O1 Gd1 96.7(2) . .
S1 O5 Gd1 138.41(18) . .
N1 C5 N2 113.5(3) . .
N1 C5 H5 123.2 . .
N2 C5 H5 123.2 . .
S1 O7 Gd1 143.24(19) . 7_657
N2 C6 C7 131.6(3) . .
N2 C6 C4 106.1(3) . .
C7 C6 C4 122.3(3) . .
C3 C2 C8 121.4(3) . .
C3 C2 C1 118.7(3) . .
C8 C2 C1 119.5(3) . .
C2 C3 C4 118.0(4) . .
C2 C3 H2 121.0 . .
C4 C3 H2 121.0 . .
C8 C7 C6 117.4(3) . .
C8 C7 H47 121.3 . .
C6 C7 H47 121.3 . .
O10 Ni1 O10 174.00(18) . 2_655
O10 Ni1 O9 87.00(9) . .
O10 Ni1 O9 87.00(9) 2_655 .
O10 Ni1 N1 87.57(12) . .
O10 Ni1 N1 92.36(12) 2_655 .
O9 Ni1 N1 89.31(10) . .
O10 Ni1 N1 92.36(12) . 2_655
O10 Ni1 N1 87.57(12) 2_655 2_655
O9 Ni1 N1 89.31(10) . 2_655
N1 Ni1 N1 178.61(19) . 2_655
O10 Ni1 O11 93.00(9) . .
O10 Ni1 O11 93.00(9) 2_655 .
O9 Ni1 O11 180.000(1) . .
N1 Ni1 O11 90.69(10) . .
N1 Ni1 O11 90.69(10) 2_655 .
Ni1 O10 H10A 120.1 . .
Ni1 O10 H10B 119.9 . .
H10A O10 H10B 120.0 . .
Ni1 O9 H9 109.5 . .
Ni1 O11 H11 109.5 . .
C5 N2 C6 107.0(3) . .
C5 N2 H2A 126.5 . .
C6 N2 H2A 126.5 . .

loop_
_geom_bond_atom_site_label_1
_geom_bond_atom_site_label_2
_geom_bond_distance
_geom_bond_site_symmetry_2
O13 Gd1 2.397(4) .
O13 H13A 0.8501 .
O13 H13B 0.8500 .
O4 C1 1.269(5) .
O4 Gd1 2.400(3) 4_646
O3 C1 1.272(5) .
O3 Gd1 2.316(3) 6
O3 Gd1 2.766(3) 4_646
C1 C2 1.477(5) .
C1 Gd1 2.966(4) 4_646
Gd1 O3 2.316(3) 6_556
Gd1 O7 2.362(3) 7_657
Gd1 O5 2.366(3) .
Gd1 O4 2.400(3) 4_656
Gd1 O12 2.439(3) .
Gd1 O1 2.453(3) .
Gd1 O2 2.547(3) .
Gd1 O3 2.766(3) 4_656
Gd1 C1 2.966(4) 4_656
Gd1 Gd1 4.0376(7) 7_657
S1 O6 1.443(3) .
S1 O8 1.461(3) .
S1 O7 1.463(4) .
S1 O5 1.472(3) .
O2 C9 1.246(5) .
N1 C5 1.323(5) .
N1 C4 1.398(5) .
N1 Ni1 2.065(3) .
C9 O1 1.245(5) .
C9 C8 1.493(5) .
O12 H12A 0.8500 .
O12 H12B 0.8502 .
C8 C7 1.381(5) .
C8 C2 1.422(5) .
C4 C3 1.391(5) .
C4 C6 1.398(5) .
C5 N2 1.338(5) .
C5 H5 0.9300 .
O7 Gd1 2.362(3) 7_657
C6 N2 1.374(5) .
C6 C7 1.397(5) .
C2 C3 1.387(5) .
C3 H2 0.9300 .
C7 H47 0.9300 .
Ni1 O10 2.044(3) .
Ni1 O10 2.044(3) 2_655
Ni1 O9 2.063(4) .
Ni1 N1 2.065(3) 2_655
Ni1 O11 2.085(5) .
O10 H10A 0.8501 .
O10 H10B 0.8500 .
O9 H9 0.8200 .
O11 H11 0.8200 .
N2 H2A 0.8600 .

loop_
_geom_torsion_atom_site_label_1
_geom_torsion_atom_site_label_2
_geom_torsion_atom_site_label_3
_geom_torsion_atom_site_label_4
_geom_torsion
_geom_torsion_site_symmetry_1
_geom_torsion_site_symmetry_4
Gd1 O4 C1 O3 -6.1(5) 4_646 .
Gd1 O4 C1 C2 171.0(3) 4_646 .
Gd1 O3 C1 O4 -155.7(11) 6 .
Gd1 O3 C1 O4 5.2(4) 4_646 .
Gd1 O3 C1 C2 27.2(15) 6 .
Gd1 O3 C1 C2 -171.9(4) 4_646 .
Gd1 O3 C1 Gd1 -160.9(13) 6 4_646
O3 Gd1 O2 C9 161.6(3) 6_556 .
O7 Gd1 O2 C9 83.9(3) 7_657 .
O5 Gd1 O2 C9 -127.1(2) . .
O13 Gd1 O2 C9 -120.3(3) . .
O4 Gd1 O2 C9 27.0(3) 4_656 .
O12 Gd1 O2 C9 -53.6(3) . .
O1 Gd1 O2 C9 0.0(2) . .
O3 Gd1 O2 C9 95.1(3) 4_656 .
C1 Gd1 O2 C9 55.6(3) 4_656 .
Gd1 Gd1 O2 C9 133.1(2) 7_657 .
Gd1 O2 C9 O1 0.0(4) . .
Gd1 O2 C9 C8 -175.6(3) . .
O1 C9 C8 C7 -107.7(5) . .
O2 C9 C8 C7 68.0(5) . .
O1 C9 C8 C2 67.1(5) . .
O2 C9 C8 C2 -117.3(4) . .
C5 N1 C4 C3 175.9(4) . .
Ni1 N1 C4 C3 -23.5(6) . .
C5 N1 C4 C6 -1.3(4) . .
Ni1 N1 C4 C6 159.3(3) . .
O2 C9 O1 Gd1 0.0(4) . .
C8 C9 O1 Gd1 175.7(3) . .
O3 Gd1 O1 C9 -27.9(4) 6_556 .
O7 Gd1 O1 C9 -78.7(3) 7_657 .
O5 Gd1 O1 C9 137.9(3) . .
O13 Gd1 O1 C9 57.1(3) . .
O4 Gd1 O1 C9 -158.1(3) 4_656 .
O12 Gd1 O1 C9 122.0(3) . .
O2 Gd1 O1 C9 0.0(2) . .
O3 Gd1 O1 C9 -130.9(3) 4_656 .
C1 Gd1 O1 C9 -146.8(3) 4_656 .
Gd1 Gd1 O1 C9 -93.6(3) 7_657 .
O6 S1 O5 Gd1 80.2(4) . .
O8 S1 O5 Gd1 -159.9(4) . .
O7 S1 O5 Gd1 -40.1(4) . .
O3 Gd1 O5 S1 -2.6(4) 6_556 .
O7 Gd1 O5 S1 60.4(5) 7_657 .
O13 Gd1 O5 S1 -83.1(4) . .
O4 Gd1 O5 S1 124.3(4) 4_656 .
O12 Gd1 O5 S1 -157.3(4) . .
O1 Gd1 O5 S1 -172.9(3) . .
O2 Gd1 O5 S1 -76.4(5) . .
O3 Gd1 O5 S1 75.3(4) 4_656 .
C1 Gd1 O5 S1 101.7(4) 4_656 .
Gd1 Gd1 O5 S1 38.8(4) 7_657 .
C4 N1 C5 N2 1.1(5) . .
Ni1 N1 C5 N2 -162.5(3) . .
O6 S1 O7 Gd1 -121.4(4) . 7_657
O8 S1 O7 Gd1 119.3(4) . 7_657
O5 S1 O7 Gd1 -0.5(5) . 7_657
C3 C4 C6 N2 -176.5(4) . .
N1 C4 C6 N2 1.1(4) . .
C3 C4 C6 C7 5.0(6) . .
N1 C4 C6 C7 -177.4(3) . .
C7 C8 C2 C3 3.4(6) . .
C9 C8 C2 C3 -171.2(4) . .
C7 C8 C2 C1 -169.0(4) . .
C9 C8 C2 C1 16.4(6) . .
O4 C1 C2 C3 -146.3(4) . .
O3 C1 C2 C3 30.8(6) . .
Gd1 C1 C2 C3 -110.2(12) 4_646 .
O4 C1 C2 C8 26.3(6) . .
O3 C1 C2 C8 -156.5(4) . .
Gd1 C1 C2 C8 62.4(13) 4_646 .
C8 C2 C3 C4 -1.9(6) . .
C1 C2 C3 C4 170.6(4) . .
N1 C4 C3 C2 -179.1(4) . .
C6 C4 C3 C2 -2.2(6) . .
C2 C8 C7 C6 -0.7(6) . .
C9 C8 C7 C6 174.1(3) . .
N2 C6 C7 C8 178.5(4) . .
C4 C6 C7 C8 -3.4(6) . .
C5 N1 Ni1 O10 -40.1(3) . .
C4 N1 Ni1 O10 161.6(4) . .
C5 N1 Ni1 O10 133.9(3) . 2_655
C4 N1 Ni1 O10 -24.4(4) . 2_655
C5 N1 Ni1 O9 46.9(3) . .
C4 N1 Ni1 O9 -111.4(4) . .
C5 N1 Ni1 N1 46.9(3) . 2_655
C4 N1 Ni1 N1 -111.4(4) . 2_655
C5 N1 Ni1 O11 -133.1(3) . .
C4 N1 Ni1 O11 68.6(4) . .
N1 C5 N2 C6 -0.4(5) . .
C7 C6 N2 C5 177.9(4) . .
C4 C6 N2 C5 -0.4(4) . .
